data_7119756
loop_
_publ_author_name
'Yin, Jiefu'
'Brady, Alexander B.'
'Takeuchi, Esther S.'
'Marschilok, Amy C.'
'Takeuchi, Kenneth J.'

_publ_section_title
;
 Magnesium-ion battery-relevant electrochemistry of MgMn2O4: crystallite
 size effects and the notable role of electrolyte water content.
;
_journal_issue 26
_journal_name_full 'Chemical communications (Cambridge, England)'
_journal_page_first 3665
_journal_page_last 3668
_journal_paper_doi 10.1039/c7cc00265c
_journal_volume 53
_journal_year 2017
_chemical_formula_sum 'Mg Mn2 O4'
_chemical_formula_weight 198.18
_space_group_IT_number 141
_symmetry_cell_setting tetragonal
_symmetry_space_group_name_Hall '-I 4bd 2'
_symmetry_space_group_name_H-M 'I 41/a m d :2'
_cell_angle_alpha 90
_cell_angle_beta 90
_cell_angle_gamma 90
_cell_formula_units_Z 4
_cell_length_a 5.753355
_cell_length_b 5.753355
_cell_length_c 9.132367
_cell_volume 302.291
_pd_phase_name MgMn2O4
_cod_data_source_file c7cc00265c2.txt
_cod_data_source_block
;
;
_cod_depositor_comments 'Adding full bibliography for 7119755--7119756.cif.'
_cod_original_sg_symbol_H-M 'I 41/a m d'
_cod_database_code 7119756

loop_
_space_group_symop_id
_space_group_symop_operation_xyz
1 x,y,z
2 1/4-y,3/4+x,1/4+z
3 1/2-x,-y,1/2+z
4 1/4+y,1/4-x,3/4+z
5 -x,y,z
6 1/4-y,3/4-x,1/4+z
7 1/2+x,-y,1/2+z
8 1/4+y,1/4+x,3/4+z
9 -x,-y,-z
10 3/4+y,1/4-x,3/4-z
11 1/2+x,y,1/2-z
12 3/4-y,3/4+x,1/4-z
13 x,-y,-z
14 3/4+y,1/4+x,3/4-z
15 1/2-x,y,1/2-z
16 3/4-y,3/4-x,1/4-z
17 1/2+x,1/2+y,1/2+z
18 3/4-y,1/4+x,3/4+z
19 -x,1/2-y,z
20 3/4+y,3/4-x,1/4+z
21 1/2-x,1/2+y,1/2+z
22 3/4-y,1/4-x,3/4+z
23 x,1/2-y,z
24 3/4+y,3/4+x,1/4+z
25 1/2-x,1/2-y,1/2-z
26 1/4+y,3/4-x,1/4-z
27 x,1/2+y,-z
28 1/4-y,1/4+x,3/4-z
29 1/2+x,1/2-y,1/2-z
30 1/4+y,3/4+x,1/4-z
31 -x,1/2+y,-z
32 1/4-y,1/4-x,3/4-z

loop_
_atom_site_label
_atom_site_type_symbol
_atom_site_fract_x
_atom_site_fract_y
_atom_site_fract_z
_atom_site_occupancy
_atom_site_adp_type
_atom_site_U_iso_or_equiv
_atom_site_symmetry_multiplicity
Mg1 Mg 0.00000 0.25000 -0.12500 0.999(5) Uiso 0.035 4
Mn1 Mn 0.00000 0.50000 0.50000 0.9997(23) Uiso 0.010 8
O O 0.00000 0.48104 0.25919 1.000 Uiso 0.005 16
Mg2 Mg 0.00000 0.50000 0.50000 0.0003(23) Uiso 0.010 8
Mn2 Mn 0.00000 0.25000 -0.12500 0.001(5) Uiso 0.035 4

loop_
_atom_type_symbol
_atom_type_number_in_cell
Mg 4
Mn 8
O 16
